data_4128058
loop_
_publ_author_name
'Castillo-Blas, Celia'
'L\'opez-Salas, Nieves'
'Guti\'errez, Mar\'ia C'
'Puente-Orench, In\'es'
'Guti\'errez-Puebla, Enrique'
'Ferrer, M. Luisa'
'Monge, M \'Angeles'
'G\'andara, Felipe'

_publ_section_title
;
 Encoding Metal-Cation Arrangements in Metal-Organic Frameworks for
 Programming the Composition of Electrocatalytically Active Multimetal
 Oxides.
;
_journal_issue 4
_journal_name_full 'Journal of the American Chemical Society'
_journal_page_first 1766
_journal_page_last 1774
_journal_paper_doi 10.1021/jacs.8b12860
_journal_volume 141
_journal_year 2019
_chemical_formula_moiety 'C17 H8 Ca0.07 Co0.5 F6 Mn0.43 O4'
_chemical_formula_sum 'C17 H8 Ca0.07 Co0.5 F6 Mn0.43 O4'
_chemical_formula_weight 446.18
_space_group_crystal_system hexagonal
_space_group_IT_number 179
_space_group_name_Hall 'P 65 2 (0 0 1)'
_space_group_name_H-M_alt 'P 65 2 2'
_symmetry_space_group_name_Hall 'P 65 2 (0 0 1)'
_symmetry_space_group_name_H-M 'P 65 2 2'
_atom_sites_solution_hydrogens geom
_atom_sites_solution_primary direct
_audit_creation_date 2018-05-16
_audit_creation_method
;
Olex2 1.2
(compiled 2018.04.26 svn.r3504 for OlexSys, GUI svn.r5492)
;
_cell_angle_alpha 90
_cell_angle_beta 90
_cell_angle_gamma 120
_cell_formula_units_Z 12
_cell_length_a 21.2499(7)
_cell_length_b 21.2499(7)
_cell_length_c 15.2397(6)
_cell_measurement_reflns_used 4166
_cell_measurement_temperature 250
_cell_measurement_theta_max 56.413
_cell_measurement_theta_min 2.401
_cell_volume 5959.7(4)
_computing_cell_refinement 'SAINT v8.37A (Bruker, 2015)'
_computing_data_reduction 'SAINT v8.37A (Bruker, 2015)'
_computing_molecular_graphics 'Olex2 (Dolomanov et al., 2009)'
_computing_publication_material 'Olex2 (Dolomanov et al., 2009)'
_computing_structure_refinement 'XL (Sheldrick, 2008)'
_computing_structure_solution 'XS (Sheldrick, 2008)'
_diffrn_ambient_temperature 250
_diffrn_measured_fraction_theta_full 0.993
_diffrn_measured_fraction_theta_max 0.993
_diffrn_measurement_device_type 'Vantec 500'
_diffrn_measurement_method '\f and \w scans'
_diffrn_radiation_type CuK\a
_diffrn_radiation_wavelength 1.54178
_diffrn_reflns_av_R_equivalents 0.1257
_diffrn_reflns_av_unetI/netI 0.0642
_diffrn_reflns_Laue_measured_fraction_full 0.993
_diffrn_reflns_Laue_measured_fraction_max 0.993
_diffrn_reflns_limit_h_max 24
_diffrn_reflns_limit_h_min -24
_diffrn_reflns_limit_k_max 24
_diffrn_reflns_limit_k_min -25
_diffrn_reflns_limit_l_max 16
_diffrn_reflns_limit_l_min -17
_diffrn_reflns_number 35814
_diffrn_reflns_point_group_measured_fraction_full 0.994
_diffrn_reflns_point_group_measured_fraction_max 0.994
_diffrn_reflns_theta_full 65.842
_diffrn_reflns_theta_max 65.842
_diffrn_reflns_theta_min 2.401
_diffrn_standards_number 0
_exptl_absorpt_coefficient_mu 6.615
_exptl_absorpt_correction_T_max 1.0000
_exptl_absorpt_correction_T_min 0.4890
_exptl_absorpt_correction_type multi-scan
_exptl_absorpt_process_details
'SADABS-2016/2 (Bruker,2016/2) was used for absorption correction. wR2(int) was 0.1476 before and 0.1007 after correction. The Ratio of minimum to maximum transmission is 0.4890. The \l/2 correction factor is Not present.'
_exptl_crystal_colour blue
_exptl_crystal_colour_primary blue
_exptl_crystal_density_diffrn 1.492
_exptl_crystal_description needle
_exptl_crystal_F_000 2660
_exptl_crystal_size_max 0.08
_exptl_crystal_size_mid 0.02
_exptl_crystal_size_min 0.02
_refine_diff_density_max 0.425
_refine_diff_density_min -0.521
_refine_diff_density_rms 0.083
_refine_ls_abs_structure_details
;
 Flack x determined using 879 quotients [(I+)-(I-)]/[(I+)+(I-)]
 (Parsons, Flack and Wagner, Acta Cryst. B69 (2013) 249-259).
;
_refine_ls_abs_structure_Flack -0.017(7)
_refine_ls_extinction_method none
_refine_ls_goodness_of_fit_ref 1.003
_refine_ls_hydrogen_treatment constr
_refine_ls_matrix_type full
_refine_ls_number_parameters 256
_refine_ls_number_reflns 3435
_refine_ls_number_restraints 0
_refine_ls_restrained_S_all 1.003
_refine_ls_R_factor_all 0.0795
_refine_ls_R_factor_gt 0.0605
_refine_ls_shift/su_max 0.001
_refine_ls_shift/su_mean 0.000
_refine_ls_structure_factor_coef Fsqd
_refine_ls_weighting_details 'w=1/[\s^2^(Fo^2^)+(0.1002P)^2^] where P=(Fo^2^+2Fc^2^)/3'
_refine_ls_weighting_scheme calc
_refine_ls_wR_factor_gt 0.1502
_refine_ls_wR_factor_ref 0.1618
_reflns_Friedel_coverage 0.700
_reflns_Friedel_fraction_full 0.996
_reflns_Friedel_fraction_max 0.996
_reflns_number_gt 2702
_reflns_number_total 3435
_reflns_threshold_expression 'I > 2\s(I)'
_cod_data_source_file Mn0.23Co0.50Ca0.27(hfipbb).cif
_cod_data_source_block 1
_cod_original_cell_volume 5959.6(5)
_cod_original_formula_sum 'C17 H8 Ca0.07 Co0.50 F6 Mn0.43 O4'
_cod_database_code 4128058
_shelx_shelxl_version_number 2014/7
_shelx_space_group_comment
;
The symmetry employed for this shelxl refinement is uniquely defined
by the following loop, which should always be used as a source of
symmetry information in preference to the above space-group names.
They are only intended as comments.
;
_shelx_estimated_absorpt_t_max 0.879
_shelx_estimated_absorpt_t_min 0.620
_olex2_refinement_description
;
1. Fixed Uiso
 At 1.2 times of:
  All C(H) groups
2. Uiso/Uaniso restraints and constraints
Uanis(Mn2) = Uanis(Ca2)
3. Others
 Sof(Ca2)=0.5*(1-FVAR(2))
 Sof(Mn2)=0.5*FVAR(2)
4.a Aromatic/amide H refined with riding coordinates:
 C7(H7), C8(H8), C12(H12), C14(H14), C16(H16), C21(H21), C23(H23), C26(H26)
;
_olex2_submission_special_instructions 'No special instructions were received'

loop_
_space_group_symop_operation_xyz
'x, y, z'
'x-y, x, z+5/6'
'-y, x-y, z+2/3'
'-x, -y, z+1/2'
'-x+y, -x, z+1/3'
'y, -x+y, z+1/6'
'x-y, -y, -z'
'-x, -x+y, -z+1/3'
'y, x, -z+2/3'
'-y, -x, -z+1/6'
'-x+y, y, -z+1/2'
'x, x-y, -z+5/6'

loop_
_atom_site_label
_atom_site_type_symbol
_atom_site_fract_x
_atom_site_fract_y
_atom_site_fract_z
_atom_site_U_iso_or_equiv
_atom_site_adp_type
_atom_site_occupancy
_atom_site_site_symmetry_order
_atom_site_calc_flag
_atom_site_refinement_flags_posn
_atom_site_refinement_flags_adp
_atom_site_refinement_flags_occupancy
_atom_site_disorder_assembly
_atom_site_disorder_group
Co1 Co 0.71691(4) 0.28309(4) 0.0833 0.0379(4) Uani 1 2 d S T P A .
Mn2 Mn 0.6507(4) 0.3253(2) -0.0833 0.0353(12) Uani 0.87(3) 2 d S T P A 1
O1 O 0.5756(3) 0.2669(3) 0.0219(4) 0.0501(14) Uani 1 1 d . . . . .
O2 O 0.7450(3) 0.3741(3) 0.0204(3) 0.0433(12) Uani 1 1 d . . . . .
F3 F 0.2954(4) 0.0940(4) 0.3488(5) 0.087(2) Uani 1 1 d . . . . .
O4 O 0.6559(3) 0.2302(3) -0.1084(4) 0.0522(14) Uani 1 1 d . . . . .
O5 O 0.7017(4) 0.2043(3) 0.0090(4) 0.0582(16) Uani 1 1 d . . . . .
F6 F 0.2513(4) 0.1105(3) 0.2321(6) 0.099(3) Uani 1 1 d . . . . .
C7 C 0.3681(5) 0.1108(5) 0.1079(6) 0.054(2) Uani 1 1 d . . . . .
H7 H 0.3274 0.0958 0.0715 0.065 Uiso 1 1 calc R . . . .
C8 C 0.7189(5) 0.1021(5) -0.0818(7) 0.055(2) Uani 1 1 d . . . . .
H8 H 0.7360 0.1132 -0.0238 0.066 Uiso 1 1 calc R . . . .
F9 F 0.1877(3) 0.0158(4) 0.3099(6) 0.098(3) Uani 1 1 d . . . . .
F10 F 0.1745(4) -0.0839(4) 0.1886(6) 0.105(3) Uani 1 1 d . . . . .
F11 F 0.2622(4) -0.0485(4) 0.0958(5) 0.090(2) Uani 1 1 d . . . . .
C12 C 0.4211(4) 0.1034(4) 0.2427(6) 0.0491(19) Uani 1 1 d . . . . .
H12 H 0.4165 0.0833 0.2989 0.059 Uiso 1 1 calc R . . . .
C13 C 0.6803(4) 0.1935(4) -0.0698(6) 0.052(2) Uani 1 1 d . . . . .
C14 C 0.4356(4) 0.1639(5) 0.0801(6) 0.052(2) Uani 1 1 d . . . . .
H14 H 0.4401 0.1855 0.0249 0.062 Uiso 1 1 calc R . . . .
C15 C 0.4964(4) 0.1861(4) 0.1308(6) 0.0439(18) Uani 1 1 d . . . . .
C16 C 0.6671(5) 0.0678(4) -0.2516(7) 0.053(2) Uani 1 1 d . . . . .
H16 H 0.6485 0.0555 -0.3089 0.064 Uiso 1 1 calc R . . . .
C17 C 0.2864(5) 0.0192(5) 0.2281(6) 0.056(2) Uani 1 1 d . . . . .
C18 C 0.5695(4) 0.2399(4) 0.0964(5) 0.0410(17) Uani 1 1 d . . . . .
C19 C 0.6850(5) 0.1362(4) -0.1193(6) 0.0464(19) Uani 1 1 d . . . . .
F20 F 0.2050(3) 0.0112(4) 0.1123(5) 0.099(3) Uani 1 1 d . . . . .
C21 C 0.7282(5) 0.0510(5) -0.1299(7) 0.058(2) Uani 1 1 d . . . . .
H21 H 0.7520 0.0283 -0.1041 0.070 Uiso 1 1 calc R . . . .
C22 C 0.2326(6) -0.0251(6) 0.1544(10) 0.085(4) Uani 1 1 d . . . . .
C23 C 0.6588(5) 0.1194(5) -0.2057(6) 0.053(2) Uani 1 1 d . . . . .
H23 H 0.6359 0.1428 -0.2319 0.063 Uiso 1 1 calc R . . . .
C24 C 0.3604(5) 0.0791(4) 0.1909(6) 0.051(2) Uani 1 1 d . . . . .
C25 C 0.7025(4) 0.0337(4) -0.2151(6) 0.050(2) Uani 1 1 d . . . . .
C26 C 0.4887(4) 0.1567(4) 0.2139(6) 0.0469(19) Uani 1 1 d . . . . .
H26 H 0.5294 0.1729 0.2508 0.056 Uiso 1 1 calc R . . . .
C28 C 0.2546(6) 0.0580(6) 0.2799(9) 0.074(3) Uani 1 1 d . . . . .
Ca2 Ca 0.639(4) 0.3194(19) -0.0833 0.0353(12) Uani 0.13(3) 2 d S T P A 2

loop_
_atom_site_aniso_label
_atom_site_aniso_U_11
_atom_site_aniso_U_22
_atom_site_aniso_U_33
_atom_site_aniso_U_23
_atom_site_aniso_U_13
_atom_site_aniso_U_12
Co1 0.0409(7) 0.0409(7) 0.0339(9) -0.0043(7) -0.0043(7) 0.0219(8)
Mn2 0.037(3) 0.0344(11) 0.0356(10) 0.0033(6) 0.000 0.0184(15)
O1 0.044(3) 0.050(3) 0.049(4) 0.004(3) 0.001(3) 0.018(2)
O2 0.048(3) 0.035(3) 0.044(3) 0.000(2) 0.001(2) 0.018(2)
F3 0.090(5) 0.066(4) 0.117(6) 0.015(4) 0.036(4) 0.048(4)
O4 0.059(4) 0.048(3) 0.052(4) -0.008(3) 0.004(3) 0.028(3)
O5 0.077(4) 0.051(3) 0.050(4) -0.022(3) -0.011(3) 0.035(3)
F6 0.090(4) 0.073(4) 0.156(7) 0.056(4) 0.031(4) 0.057(4)
C7 0.046(5) 0.050(5) 0.056(6) 0.009(4) -0.010(4) 0.017(4)
C8 0.060(5) 0.052(5) 0.057(5) -0.017(4) -0.012(5) 0.032(4)
F9 0.065(4) 0.089(5) 0.151(7) 0.052(5) 0.037(4) 0.047(4)
F10 0.057(4) 0.081(5) 0.120(6) 0.045(4) -0.018(4) -0.008(3)
F11 0.094(5) 0.068(4) 0.078(5) -0.006(4) -0.030(4) 0.018(4)
C12 0.050(5) 0.045(4) 0.045(5) 0.012(4) 0.000(4) 0.018(4)
C13 0.046(4) 0.034(4) 0.068(7) -0.004(4) 0.008(4) 0.015(4)
C14 0.042(4) 0.050(5) 0.056(5) 0.015(4) -0.005(4) 0.018(4)
C15 0.044(4) 0.039(4) 0.049(5) 0.000(3) -0.002(4) 0.021(3)
C16 0.060(5) 0.047(4) 0.052(5) -0.016(4) -0.009(4) 0.026(4)
C17 0.044(4) 0.045(4) 0.071(7) 0.020(4) 0.003(4) 0.017(4)
C18 0.041(4) 0.031(4) 0.044(5) -0.001(3) -0.001(3) 0.014(3)
C19 0.045(4) 0.047(4) 0.049(5) -0.012(4) -0.004(4) 0.024(4)
F20 0.059(3) 0.082(4) 0.133(7) 0.042(4) -0.024(4) 0.018(3)
C21 0.063(5) 0.048(5) 0.068(6) -0.016(4) -0.013(5) 0.031(4)
C22 0.056(6) 0.052(6) 0.107(10) 0.034(6) -0.029(6) -0.002(5)
C23 0.058(5) 0.046(5) 0.060(6) -0.008(4) -0.006(4) 0.030(4)
C24 0.045(4) 0.034(4) 0.061(6) 0.013(4) -0.005(4) 0.010(3)
C25 0.048(5) 0.039(4) 0.059(5) -0.017(4) -0.003(4) 0.018(4)
C26 0.042(4) 0.043(4) 0.049(5) -0.001(3) -0.009(4) 0.016(4)
C28 0.059(6) 0.062(6) 0.109(10) 0.038(6) 0.024(6) 0.036(5)
Ca2 0.037(3) 0.0344(11) 0.0356(10) 0.0033(6) 0.000 0.0184(15)

loop_
_atom_type_symbol
_atom_type_description
_atom_type_scat_dispersion_real
_atom_type_scat_dispersion_imag
_atom_type_scat_source
C C 0.0181 0.0091 'International Tables Vol C Tables 4.2.6.8 and 6.1.1.4'
H H 0.0000 0.0000 'International Tables Vol C Tables 4.2.6.8 and 6.1.1.4'
Ca Ca 0.3641 1.2855 'International Tables Vol C Tables 4.2.6.8 and 6.1.1.4'
Co Co -2.3653 3.6143 'International Tables Vol C Tables 4.2.6.8 and 6.1.1.4'
F F 0.0727 0.0534 'International Tables Vol C Tables 4.2.6.8 and 6.1.1.4'
Mn Mn -0.5299 2.8052 'International Tables Vol C Tables 4.2.6.8 and 6.1.1.4'
O O 0.0492 0.0322 'International Tables Vol C Tables 4.2.6.8 and 6.1.1.4'

loop_
_geom_angle_atom_site_label_1
_geom_angle_atom_site_label_2
_geom_angle_atom_site_label_3
_geom_angle
_geom_angle_site_symmetry_1
_geom_angle_site_symmetry_3
O2 Co1 O2 107.8(3) . 10_665
O2 Co1 Ca2 85.1(10) . 5_665
O2 Co1 Ca2 85.1(10) 10_665 .
O2 Co1 Ca2 48.8(9) . .
O2 Co1 Ca2 48.8(9) 10_665 5_665
O5 Co1 O2 114.1(3) 10_665 10_665
O5 Co1 O2 108.3(3) . 10_665
O5 Co1 O2 114.1(3) . .
O5 Co1 O2 108.3(3) 10_665 .
O5 Co1 O5 104.4(4) . 10_665
O5 Co1 Ca2 155.5(11) . 5_665
O5 Co1 Ca2 82.3(2) 10_665 5_665
O5 Co1 Ca2 155.5(11) 10_665 .
O5 Co1 Ca2 82.3(2) . .
Ca2 Co1 Ca2 101.5(7) . 5_665
O1 Mn2 O1 100.6(4) . 12_554
O1 Mn2 O2 88.6(2) . .
O1 Mn2 O2 165.6(2) . 12_554
O1 Mn2 O2 88.6(2) 12_554 12_554
O1 Mn2 O2 165.6(2) 12_554 .
O2 Mn2 O2 84.7(3) . 12_554
O4 Mn2 O1 87.8(2) 12_554 12_554
O4 Mn2 O1 95.6(3) . 12_554
O4 Mn2 O1 95.6(3) 12_554 .
O4 Mn2 O1 87.8(2) . .
O4 Mn2 O2 95.8(3) 12_554 12_554
O4 Mn2 O2 95.8(3) . .
O4 Mn2 O2 80.3(2) . 12_554
O4 Mn2 O2 80.3(2) 12_554 .
O4 Mn2 O4 174.8(5) 12_554 .
C18 O1 Mn2 144.6(6) . .
C18 O1 Ca2 149.1(16) . .
Co1 O2 Mn2 97.0(2) . .
Co1 O2 Ca2 95.3(6) . .
C18 O2 Co1 115.5(5) 10_665 .
C18 O2 Mn2 123.8(5) 10_665 .
C18 O2 Ca2 122.5(6) 10_665 .
C13 O4 Mn2 137.2(6) . .
C13 O4 Ca2 139.7(9) . .
C13 O5 Co1 127.5(6) . .
C14 C7 C24 119.7(8) . .
C19 C8 C21 120.2(9) . .
C24 C12 C26 121.4(8) . .
O4 C13 C19 119.0(8) . .
O4 C13 Ca2 25.4(5) . .
O5 C13 O4 123.2(8) . .
O5 C13 C19 117.9(8) . .
O5 C13 Ca2 97.7(6) . .
C19 C13 Ca2 144.4(7) . .
C15 C14 C7 121.7(8) . .
C14 C15 C18 120.5(8) . .
C14 C15 C26 118.7(8) . .
C26 C15 C18 120.8(7) . .
C23 C16 C25 121.7(9) . .
C22 C17 C24 111.8(8) . .
C25 C17 C22 107.6(8) 4_655 .
C25 C17 C24 110.1(7) 4_655 .
C28 C17 C22 108.4(10) . .
C28 C17 C24 106.7(7) . .
C28 C17 C25 112.3(8) . 4_655
O1 C18 O2 122.7(7) . 10_665
O1 C18 C15 120.1(7) . .
O1 C18 Ca2 19.2(12) . .
O2 C18 C15 117.2(7) 10_665 .
O2 C18 Ca2 104.2(12) 10_665 .
C15 C18 Ca2 137.9(12) . .
C8 C19 C13 119.3(8) . .
C8 C19 C23 120.2(8) . .
C23 C19 C13 120.4(8) . .
C25 C21 C8 120.3(9) . .
F10 C22 C17 109.9(10) . .
F11 C22 F10 107.5(11) . .
F11 C22 C17 112.1(9) . .
F11 C22 F20 108.5(11) . .
F20 C22 F10 104.9(9) . .
F20 C22 C17 113.5(10) . .
C16 C23 C19 118.9(8) . .
C7 C24 C17 123.4(8) . .
C12 C24 C7 118.3(8) . .
C12 C24 C17 118.3(8) . .
C16 C25 C17 118.6(8) . 4_654
C21 C25 C16 118.7(8) . .
C21 C25 C17 122.6(9) . 4_654
C12 C26 C15 120.0(8) . .
F3 C28 F6 103.8(10) . .
F3 C28 C17 112.4(9) . .
F6 C28 C17 112.6(10) . .
F9 C28 F3 106.6(10) . .
F9 C28 F6 105.1(8) . .
F9 C28 C17 115.4(10) . .
Co1 Ca2 Co1 129(2) . 3_654
O1 Ca2 Co1 162.8(14) 12_554 .
O1 Ca2 Co1 62.6(5) . .
O1 Ca2 Co1 162.8(14) . 3_654
O1 Ca2 Co1 62.6(5) 12_554 3_654
O1 Ca2 O1 110(3) . 12_554
O1 Ca2 O2 87.2(6) . .
O1 Ca2 O2 160(2) 12_554 .
O1 Ca2 O2 87.2(6) 12_554 12_554
O1 Ca2 O2 160(2) . 12_554
O1 Ca2 O4 90.7(8) . .
O1 Ca2 O4 99.0(10) . 12_554
O1 Ca2 O4 90.7(8) 12_554 12_554
O1 Ca2 O4 99.0(9) 12_554 .
O1 Ca2 C13 113.5(7) 12_554 .
O1 Ca2 C13 82.7(3) . .
O1 Ca2 C13 113.5(7) . 12_554
O1 Ca2 C13 82.7(3) 12_554 12_554
O1 Ca2 C18 121(3) . 12_554
O1 Ca2 C18 11.7(5) . .
O1 Ca2 C18 121(3) 12_554 .
O1 Ca2 C18 11.7(5) 12_554 12_554
O2 Ca2 Co1 97.9(19) . 3_654
O2 Ca2 Co1 36.0(4) 12_554 3_654
O2 Ca2 Co1 97.9(19) 12_554 .
O2 Ca2 Co1 36.0(4) . .
O2 Ca2 O2 78(2) . 12_554
O2 Ca2 C13 77.8(11) . .
O2 Ca2 C13 81.0(11) 12_554 .
O2 Ca2 C13 77.8(11) 12_554 12_554
O2 Ca2 C13 81.0(11) . 12_554
O2 Ca2 C18 148.5(18) . 12_554
O2 Ca2 C18 148.5(18) 12_554 .
O2 Ca2 C18 76.9(3) 12_554 12_554
O2 Ca2 C18 76.9(3) . .
O4 Ca2 Co1 66.7(7) . .
O4 Ca2 Co1 105.5(12) . 3_654
O4 Ca2 Co1 66.7(7) 12_554 3_654
O4 Ca2 Co1 105.5(12) 12_554 .
O4 Ca2 O2 76.1(14) 12_554 .
O4 Ca2 O2 76.1(14) . 12_554
O4 Ca2 O2 90.6(17) . .
O4 Ca2 O2 90.6(17) 12_554 12_554
O4 Ca2 O4 163(4) 12_554 .
O4 Ca2 C13 14.9(4) . .
O4 Ca2 C13 154(3) . 12_554
O4 Ca2 C13 14.9(4) 12_554 12_554
O4 Ca2 C13 154(3) 12_554 .
O4 Ca2 C18 101.4(7) . 12_554
O4 Ca2 C18 101.4(7) 12_554 .
O4 Ca2 C18 85.5(6) 12_554 12_554
O4 Ca2 C18 85.5(6) . .
C13 Ca2 Co1 114.4(13) . 3_654
C13 Ca2 Co1 51.8(4) . .
C13 Ca2 Co1 51.8(4) 12_554 3_654
C13 Ca2 Co1 114.4(13) 12_554 .
C13 Ca2 C13 153(2) . 12_554
C18 Ca2 Co1 50.90(16) . .
C18 Ca2 Co1 168.0(3) . 3_654
C18 Ca2 Co1 168.0(4) 12_554 .
C18 Ca2 Co1 50.90(16) 12_554 3_654
C18 Ca2 C13 75.4(3) . .
C18 Ca2 C13 116.3(4) 12_554 .
C18 Ca2 C13 116.3(4) . 12_554
C18 Ca2 C13 75.4(3) 12_554 12_554
C18 Ca2 C18 133(2) . 12_554

loop_
_geom_bond_atom_site_label_1
_geom_bond_atom_site_label_2
_geom_bond_distance
_geom_bond_site_symmetry_2
Co1 O2 1.964(5) 10_665
Co1 O2 1.964(5) .
Co1 O5 1.912(6) 10_665
Co1 O5 1.912(5) .
Co1 Ca2 3.33(3) .
Co1 Ca2 3.33(3) 5_665
Mn2 O1 2.162(7) 12_554
Mn2 O1 2.162(7) .
Mn2 O2 2.348(8) 12_554
Mn2 O2 2.348(8) .
Mn2 O4 2.113(6) .
Mn2 O4 2.113(6) 12_554
O1 C18 1.250(10) .
O1 Ca2 2.03(4) .
O2 C18 1.316(9) 10_665
O2 Ca2 2.51(5) .
F3 C28 1.332(15) .
O4 C13 1.276(11) .
O4 Ca2 2.134(12) .
O5 C13 1.264(11) .
F6 C28 1.363(11) .
C7 C14 1.374(12) .
C7 C24 1.403(12) .
C8 C19 1.375(13) .
C8 C21 1.405(12) .
F9 C28 1.327(12) .
F10 C22 1.347(12) .
F11 C22 1.323(17) .
C12 C24 1.375(12) .
C12 C26 1.382(11) .
C13 C19 1.478(11) .
C13 Ca2 3.215(19) .
C14 C15 1.372(11) .
C15 C18 1.489(11) .
C15 C26 1.385(12) .
C16 C23 1.385(12) .
C16 C25 1.395(13) .
C17 C22 1.542(15) .
C17 C24 1.553(11) .
C17 C25 1.529(11) 4_655
C17 C28 1.521(15) .
C18 O2 1.316(9) 10_665
C18 Ca2 3.17(3) .
C19 C23 1.404(13) .
F20 C22 1.343(13) .
C21 C25 1.385(13) .
C25 C17 1.529(11) 4_654
Ca2 Co1 3.33(3) 3_654
Ca2 O1 2.03(4) 12_554
Ca2 O2 2.51(5) 12_554
Ca2 O4 2.134(11) 12_554
Ca2 C13 3.215(19) 12_554
Ca2 C18 3.17(3) 12_554
